data_7708237
loop_
_publ_author_name
'Shmelev, Nikita Y.'
'Okubazghi, Tesfu H.'
'Abramov, Pavel A.'
'Komarov, Vladislav Y.'
'Rakhmanova, Mariana I.'
'Novikov, Alexander S.'
'Gushchin, Artem L.'

_publ_section_title
;
 Intramolecular aurophilic interactions in dinuclear gold(I) complexes
 with twisted bridging 2,2'-bipyridine ligands.
;
_journal_issue 36
_journal_name_full 'Dalton transactions (Cambridge, England : 2003)'
_journal_page_first 12448
_journal_page_last 12456
_journal_paper_doi 10.1039/d1dt02164h
_journal_volume 50
_journal_year 2021
_chemical_formula_sum 'C56 H54 Au2 F6 N2 O6 P2 S2'
_chemical_formula_weight 1485.00
_space_group_crystal_system monoclinic
_space_group_IT_number 14
_space_group_name_Hall '-P 2ybc'
_space_group_name_H-M_alt 'P 1 21/c 1'
_atom_sites_solution_hydrogens geom
_atom_sites_solution_primary direct
_atom_sites_solution_secondary difmap
_audit_creation_method SHELXL-2017/1
_audit_update_record
;
2021-05-24 deposited with the CCDC.	2021-08-17 downloaded from the CCDC.
;
_cell_angle_alpha 90
_cell_angle_beta 90.35(3)
_cell_angle_gamma 90
_cell_formula_units_Z 4
_cell_length_a 13.399(3)
_cell_length_b 20.709(4)
_cell_length_c 20.441(4)
_cell_measurement_reflns_used 9945
_cell_measurement_temperature 150(2)
_cell_measurement_theta_max 30.4868
_cell_measurement_theta_min 2.4859
_cell_volume 5672(2)
_computing_cell_refinement 'SAINT (Bruker-AXS, 2004)'
_computing_data_collection 'APEX2 (Bruker-AXS, 2004)'
_computing_data_reduction 'SAINT (Bruker-AXS, 2004)'
_computing_molecular_graphics 'ShelXle (H\"ubschle, 2011)'
_computing_publication_material 'CIFTAB-2014 (Sheldrick, 2014)'
_computing_structure_refinement 'SHELXL-2014 (Sheldrick, 2014)'
_computing_structure_solution 'SHELXS-2014 (Sheldrick, 2014)'
_diffrn_ambient_temperature 150(2)
_diffrn_detector_area_resol_mean 25
_diffrn_measured_fraction_theta_full 0.999
_diffrn_measured_fraction_theta_max 0.998
_diffrn_measurement_device 'four-circle diffractometer'
_diffrn_measurement_device_type 'Bruker D8 Venture'
_diffrn_measurement_method '\f and \w scans'
_diffrn_radiation_monochromator graphite
_diffrn_radiation_probe x-ray
_diffrn_radiation_source 'fine-focus sealed tube'
_diffrn_radiation_type MoK\a
_diffrn_radiation_wavelength 0.71073
_diffrn_reflns_av_R_equivalents 0.0569
_diffrn_reflns_av_unetI/netI 0.0613
_diffrn_reflns_Laue_measured_fraction_full 0.999
_diffrn_reflns_Laue_measured_fraction_max 0.998
_diffrn_reflns_limit_h_max 19
_diffrn_reflns_limit_h_min -17
_diffrn_reflns_limit_k_max 29
_diffrn_reflns_limit_k_min -29
_diffrn_reflns_limit_l_max 27
_diffrn_reflns_limit_l_min -29
_diffrn_reflns_number 65621
_diffrn_reflns_point_group_measured_fraction_full 0.999
_diffrn_reflns_point_group_measured_fraction_max 0.998
_diffrn_reflns_theta_full 25.500
_diffrn_reflns_theta_max 30.525
_diffrn_reflns_theta_min 1.967
_diffrn_source 'sealed X-ray tube'
_exptl_absorpt_coefficient_mu 5.367
_exptl_absorpt_correction_T_max 0.7461
_exptl_absorpt_correction_T_min 0.5415
_exptl_absorpt_correction_type multi-scan
_exptl_absorpt_process_details 'SADABS (Bruker-AXS, 2004)'
_exptl_crystal_colour colorless
_exptl_crystal_density_diffrn 1.739
_exptl_crystal_description block
_exptl_crystal_F_000 2904
_exptl_crystal_size_max 0.150
_exptl_crystal_size_mid 0.120
_exptl_crystal_size_min 0.120
_refine_diff_density_max 2.292
_refine_diff_density_min -1.658
_refine_diff_density_rms 0.168
_refine_ls_extinction_method none
_refine_ls_goodness_of_fit_ref 1.048
_refine_ls_hydrogen_treatment constr
_refine_ls_matrix_type full
_refine_ls_number_parameters 691
_refine_ls_number_reflns 17312
_refine_ls_number_restraints 18
_refine_ls_restrained_S_all 1.050
_refine_ls_R_factor_all 0.0675
_refine_ls_R_factor_gt 0.0427
_refine_ls_shift/su_max 0.002
_refine_ls_shift/su_mean 0.000
_refine_ls_structure_factor_coef Fsqd
_refine_ls_weighting_details 'w=1/[\s^2^(Fo^2^)+(0.0260P)^2^+15.2597P] where P=(Fo^2^+2Fc^2^)/3'
_refine_ls_weighting_scheme calc
_refine_ls_wR_factor_gt 0.0826
_refine_ls_wR_factor_ref 0.0875
_reflns_Friedel_coverage 0.000
_reflns_number_gt 13123
_reflns_number_total 17312
_reflns_threshold_expression >2\s(I)
_cod_data_source_file d1dt02164h2.cif
_cod_data_source_block NS209
_cod_depositor_comments 'Adding full bibliography for 7708233--7708237.cif.'
_cod_original_sg_symbol_H-M 'P 21/c'
_cod_database_code 7708237
_shelx_shelxl_version_number 2017/1
_shelx_space_group_comment
;
The symmetry employed for this shelxl refinement is uniquely defined
by the following loop, which should always be used as a source of
symmetry information in preference to the above space-group names.
They are only intended as comments.
;
_shelx_estimated_absorpt_t_min 0.500
_shelx_estimated_absorpt_t_max 0.565

loop_
_space_group_symop_operation_xyz
'x, y, z'
'-x, y+1/2, -z+1/2'
'-x, -y, -z'
'x, -y-1/2, z-1/2'

loop_
_atom_site_label
_atom_site_type_symbol
_atom_site_fract_x
_atom_site_fract_y
_atom_site_fract_z
_atom_site_U_iso_or_equiv
_atom_site_adp_type
_atom_site_occupancy
_atom_site_site_symmetry_order
_atom_site_calc_flag
_atom_site_refinement_flags_posn
_atom_site_refinement_flags_adp
_atom_site_refinement_flags_occupancy
_atom_site_disorder_assembly
_atom_site_disorder_group
Au1 Au 0.45807(2) 0.65849(2) 0.36190(2) 0.01952(5) Uani 1 1 d . . . . .
O1 O 0.6129(3) 0.81802(18) 0.53400(16) 0.0308(8) Uani 1 1 d . . . . .
S1 S 0.54398(10) 0.80538(6) 0.48130(5) 0.0244(2) Uani 1 1 d . . . . .
F1 F 0.4862(3) 0.92557(14) 0.49702(15) 0.0390(8) Uani 1 1 d . . . . .
C1 C 0.2844(3) 0.7324(2) 0.4135(2) 0.0200(9) Uani 1 1 d . . . . .
H01P H 0.297715 0.707128 0.451366 0.024 Uiso 1 1 calc R U . . .
N1 N 0.3497(3) 0.73101(18) 0.36384(16) 0.0167(7) Uani 1 1 d . . . . .
P1 P 0.55720(9) 0.57225(6) 0.35234(6) 0.0201(2) Uani 1 1 d . . . . .
Au2 Au 0.25117(2) 0.69180(2) 0.18538(2) 0.02014(5) Uani 1 1 d . . . . .
O2 O 0.4903(3) 0.74486(17) 0.48671(17) 0.0315(8) Uani 1 1 d . . . . .
S2 S 0.18894(10) 0.84231(6) 0.08364(6) 0.0262(3) Uani 1 1 d . . . . .
F2 F 0.3953(3) 0.85635(16) 0.54748(17) 0.0471(9) Uani 1 1 d . . . . .
C2 C 0.1989(4) 0.7693(2) 0.4115(2) 0.0227(10) Uani 1 1 d . . . . .
H2 H 0.155561 0.769734 0.448049 0.027 Uiso 1 1 calc R U . . .
N2 N 0.3748(3) 0.75303(18) 0.19663(17) 0.0192(8) Uani 1 1 d . . . . .
P2 P 0.14537(9) 0.60915(6) 0.18430(6) 0.0194(2) Uani 1 1 d . . . . .
F4 F 0.0270(3) 0.81309(18) 0.01694(18) 0.0515(10) Uani 1 1 d . . . . .
O4 O 0.2033(3) 0.8699(2) 0.14749(17) 0.0444(10) Uani 1 1 d . . . . .
C4 C 0.2445(3) 0.8042(2) 0.3053(2) 0.0203(9) Uani 1 1 d . . . . .
H4 H 0.232201 0.828319 0.266516 0.024 Uiso 1 1 calc R U . . .
C3 C 0.1752(3) 0.8060(2) 0.3562(2) 0.0222(9) Uani 1 1 d . . . . .
F3 F 0.3825(3) 0.86659(16) 0.44305(17) 0.0472(9) Uani 1 1 d . . . . .
O3 O 0.5804(3) 0.8200(2) 0.41756(17) 0.0427(10) Uani 1 1 d . . . . .
F6 F 0.0247(3) 0.90768(18) 0.0606(2) 0.0614(11) Uani 1 1 d . . . . .
O6 O 0.2276(3) 0.87924(19) 0.03037(17) 0.0358(9) Uani 1 1 d . . . . .
C6 C 0.0804(4) 0.8458(3) 0.3498(3) 0.0419(14) Uani 1 1 d . U . . .
C5 C 0.3309(3) 0.7676(2) 0.3106(2) 0.0156(8) Uani 1 1 d . . . . .
F5 F 0.0032(3) 0.8235(2) 0.1201(2) 0.0624(11) Uani 1 1 d . . . . .
O5 O 0.2076(3) 0.77407(19) 0.07845(18) 0.0384(9) Uani 1 1 d . . . . .
C7 C 0.0099(6) 0.8352(4) 0.4056(4) 0.082(3) Uani 1 1 d . U . . .
H02D H 0.040792 0.850611 0.446276 0.123 Uiso 1 1 calc R U . . .
H02E H -0.004910 0.789036 0.409479 0.123 Uiso 1 1 calc R U . . .
H02F H -0.052073 0.859062 0.397422 0.123 Uiso 1 1 calc R U . . .
C8 C 0.1102(6) 0.9168(3) 0.3443(5) 0.093(3) Uani 1 1 d . U . . .
H02A H 0.050157 0.943816 0.344231 0.140 Uiso 1 1 calc R U . . .
H02B H 0.146956 0.923652 0.303562 0.140 Uiso 1 1 calc R U . . .
H02C H 0.152767 0.928596 0.381621 0.140 Uiso 1 1 calc R U . . .
C29 C 0.1180(4) 0.4783(3) 0.3333(3) 0.0361(13) Uani 1 1 d . . . . .
H01Q H 0.104731 0.433506 0.338123 0.043 Uiso 1 1 calc R U . . .
C28 C 0.1322(4) 0.5168(3) 0.3877(3) 0.0330(12) Uani 1 1 d . . . . .
H28 H 0.128440 0.498177 0.430078 0.040 Uiso 1 1 calc R U . . .
C27 C 0.1518(4) 0.5818(3) 0.3814(2) 0.0340(13) Uani 1 1 d . . . . .
H01E H 0.162468 0.607709 0.419169 0.041 Uiso 1 1 calc R U . . .
C26 C 0.1558(4) 0.6092(3) 0.3195(2) 0.0277(11) Uani 1 1 d . . . . .
H01D H 0.167819 0.654191 0.314792 0.033 Uiso 1 1 calc R U . . .
C25 C 0.1421(3) 0.5703(2) 0.2636(2) 0.0222(10) Uani 1 1 d . . . . .
C24 C -0.0009(4) 0.6648(3) 0.1083(3) 0.0326(12) Uani 1 1 d . . . . .
H24 H 0.053114 0.686348 0.087758 0.039 Uiso 1 1 calc R U . . .
C23 C -0.0974(4) 0.6733(3) 0.0846(3) 0.0381(14) Uani 1 1 d . . . . .
H23 H -0.109624 0.700317 0.047822 0.046 Uiso 1 1 calc R U . . .
C22 C -0.1754(4) 0.6421(3) 0.1151(3) 0.0388(14) Uani 1 1 d . . . . .
H01T H -0.241292 0.647557 0.098659 0.047 Uiso 1 1 calc R U . . .
C9 C 0.0253(6) 0.8276(5) 0.2870(4) 0.077(3) Uani 1 1 d . U . . .
H02G H -0.034794 0.854222 0.282464 0.115 Uiso 1 1 calc R U . . .
H02H H 0.006234 0.781899 0.288762 0.115 Uiso 1 1 calc R U . . .
H02I H 0.068920 0.834802 0.249410 0.115 Uiso 1 1 calc R U . . .
C30 C 0.1234(4) 0.5057(3) 0.2716(2) 0.0295(11) Uani 1 1 d . . . . .
H30 H 0.114014 0.479170 0.234137 0.035 Uiso 1 1 calc R U . . .
C31 C 0.1860(4) 0.5468(2) 0.1277(2) 0.0214(9) Uani 1 1 d . . . . .
C32 C 0.1244(4) 0.5218(3) 0.0796(3) 0.0328(12) Uani 1 1 d . . . . .
H32 H 0.057828 0.537030 0.075257 0.039 Uiso 1 1 calc R U . . .
C33 C 0.1596(5) 0.4743(3) 0.0375(3) 0.0412(14) Uani 1 1 d . . . . .
H33 H 0.116701 0.457132 0.004709 0.049 Uiso 1 1 calc R U . . .
C34 C 0.2566(4) 0.4520(3) 0.0430(3) 0.0350(13) Uani 1 1 d . . . . .
H01W H 0.280347 0.419781 0.013942 0.042 Uiso 1 1 calc R U . . .
C35 C 0.3187(4) 0.4768(3) 0.0912(3) 0.0348(13) Uani 1 1 d . . . . .
H35 H 0.385239 0.461430 0.095540 0.042 Uiso 1 1 calc R U . . .
C36 C 0.2832(4) 0.5244(3) 0.1332(2) 0.0288(11) Uani 1 1 d . . . . .
H36 H 0.326081 0.541708 0.165943 0.035 Uiso 1 1 calc R U . . .
C37 C 0.5103(3) 0.5037(2) 0.3972(2) 0.0213(9) Uani 1 1 d . . . . .
C38 C 0.4071(4) 0.4950(2) 0.3993(2) 0.0280(11) Uani 1 1 d . . . . .
H01R H 0.364166 0.526052 0.379599 0.034 Uiso 1 1 calc R U . . .
C39 C 0.3669(4) 0.4416(3) 0.4300(3) 0.0322(12) Uani 1 1 d . . . . .
H39 H 0.296586 0.436205 0.431628 0.039 Uiso 1 1 calc R U . . .
C40 C 0.4290(4) 0.3961(2) 0.4582(2) 0.0275(11) Uani 1 1 d . . . . .
H01M H 0.401444 0.358811 0.478152 0.033 Uiso 1 1 calc R U . . .
C41 C 0.5309(4) 0.4048(2) 0.4574(2) 0.0276(11) Uani 1 1 d . . . . .
H01N H 0.573299 0.373832 0.477751 0.033 Uiso 1 1 calc R U . . .
C42 C 0.5723(4) 0.4586(2) 0.4271(2) 0.0257(10) Uani 1 1 d . . . . .
H01S H 0.642568 0.464533 0.426871 0.031 Uiso 1 1 calc R U . . .
C43 C 0.6863(4) 0.5860(2) 0.3748(2) 0.0226(10) Uani 1 1 d . . . . .
C44 C 0.7601(4) 0.5410(3) 0.3590(3) 0.0326(12) Uani 1 1 d . . . . .
H44 H 0.743163 0.502398 0.336404 0.039 Uiso 1 1 calc R U . . .
C45 C 0.8588(4) 0.5535(3) 0.3766(3) 0.0415(14) Uani 1 1 d . . . . .
H45 H 0.909479 0.523096 0.366482 0.050 Uiso 1 1 calc R U . . .
C46 C 0.8830(4) 0.6102(4) 0.4090(3) 0.0498(17) Uani 1 1 d . . . . .
H01I H 0.950545 0.618570 0.420579 0.060 Uiso 1 1 calc R U . . .
C47 C 0.8111(4) 0.6541(3) 0.4244(3) 0.0414(14) Uani 1 1 d . . . . .
H01V H 0.828619 0.692802 0.446703 0.050 Uiso 1 1 calc R U . . .
C48 C 0.7123(4) 0.6424(3) 0.4076(2) 0.0302(11) Uani 1 1 d . . . . .
H48 H 0.662227 0.673032 0.418428 0.036 Uiso 1 1 calc R U . . .
C49 C 0.4467(4) 0.8659(2) 0.4930(2) 0.0289(11) Uani 1 1 d . . . . .
C50 C 0.0548(4) 0.8473(3) 0.0701(3) 0.0392(14) Uani 1 1 d . . . . .
C00S C 0.5629(3) 0.5458(2) 0.2675(2) 0.0210(9) Uani 1 1 d . . . . .
C10 C 0.4064(3) 0.7685(2) 0.25757(19) 0.0155(8) Uani 1 1 d . . . . .
C11 C 0.5035(3) 0.7874(2) 0.2702(2) 0.0185(9) Uani 1 1 d . . . . .
H11 H 0.522960 0.798530 0.313517 0.022 Uiso 1 1 calc R U . . .
C12 C 0.5732(3) 0.7901(2) 0.2198(2) 0.0188(9) Uani 1 1 d . . . . .
C13 C 0.5376(4) 0.7766(2) 0.1571(2) 0.0234(10) Uani 1 1 d . . . . .
H01O H 0.581235 0.779830 0.120728 0.028 Uiso 1 1 calc R U . . .
C14 C 0.4399(4) 0.7588(2) 0.1474(2) 0.0234(10) Uani 1 1 d . . . . .
H01J H 0.417464 0.750140 0.104124 0.028 Uiso 1 1 calc R U . . .
C15 C 0.6812(4) 0.8075(2) 0.2345(2) 0.0252(10) Uani 1 1 d . . . . .
C16 C 0.7226(4) 0.7571(3) 0.2838(3) 0.0400(14) Uani 1 1 d . . . . .
H01A H 0.687542 0.761359 0.325477 0.060 Uiso 1 1 calc R U . . .
H01B H 0.794108 0.764555 0.290704 0.060 Uiso 1 1 calc R U . . .
H01C H 0.712281 0.713552 0.266243 0.060 Uiso 1 1 calc R U . . .
C19 C 0.0169(3) 0.6254(2) 0.1613(2) 0.0212(9) Uani 1 1 d . . . . .
C17 C 0.7465(4) 0.8056(3) 0.1727(3) 0.0353(13) Uani 1 1 d . . . . .
H01F H 0.740280 0.763148 0.151860 0.053 Uiso 1 1 calc R U . . .
H01G H 0.816342 0.813188 0.184927 0.053 Uiso 1 1 calc R U . . .
H01H H 0.724319 0.839137 0.142136 0.053 Uiso 1 1 calc R U . . .
C18 C 0.6857(4) 0.8742(3) 0.2651(3) 0.0418(14) Uani 1 1 d . . . . .
H01X H 0.658265 0.905987 0.234358 0.063 Uiso 1 1 calc R U . . .
H01Y H 0.755179 0.885153 0.275344 0.063 Uiso 1 1 calc R U . . .
H H 0.646407 0.874542 0.305402 0.063 Uiso 1 1 calc R U . . .
C01H C 0.5605(4) 0.5925(2) 0.2192(2) 0.0248(10) Uani 1 1 d . . . . .
H01K H 0.550890 0.636556 0.230469 0.030 Uiso 1 1 calc R U . . .
C01I C 0.5721(4) 0.5749(3) 0.1541(2) 0.0293(11) Uani 1 1 d . . . . .
H01L H 0.569616 0.607027 0.120998 0.035 Uiso 1 1 calc R U . . .
C01S C 0.5755(4) 0.4816(3) 0.2510(2) 0.0346(13) Uani 1 1 d . . . . .
H01U H 0.575522 0.449569 0.284275 0.042 Uiso 1 1 calc R U . . .
C01Y C 0.5872(4) 0.5110(3) 0.1371(2) 0.0324(12) Uani 1 1 d . . . . .
H01 H 0.596871 0.499191 0.092633 0.039 Uiso 1 1 calc R U . . .
C01Z C 0.5880(5) 0.4638(3) 0.1865(3) 0.0387(14) Uani 1 1 d . . . . .
H1 H 0.597224 0.419677 0.175564 0.046 Uiso 1 1 calc R U . . .
C20 C -0.0619(4) 0.5949(3) 0.1922(3) 0.0327(12) Uani 1 1 d . . . . .
H20 H -0.049936 0.568295 0.229230 0.039 Uiso 1 1 calc R U . . .
C21 C -0.1597(4) 0.6035(3) 0.1685(3) 0.0397(14) Uani 1 1 d . . . . .
H01Z H -0.214213 0.582824 0.189248 0.048 Uiso 1 1 calc R U . . .

loop_
_atom_site_aniso_label
_atom_site_aniso_U_11
_atom_site_aniso_U_22
_atom_site_aniso_U_33
_atom_site_aniso_U_23
_atom_site_aniso_U_13
_atom_site_aniso_U_12
Au1 0.01927(9) 0.01986(9) 0.01946(8) 0.00190(7) 0.00183(6) 0.00344(7)
O1 0.032(2) 0.038(2) 0.0225(17) -0.0023(15) -0.0066(15) -0.0044(17)
S1 0.0299(7) 0.0284(6) 0.0148(5) -0.0008(5) -0.0009(4) -0.0060(5)
F1 0.053(2) 0.0240(16) 0.0403(18) 0.0034(14) -0.0072(15) -0.0064(15)
C1 0.021(2) 0.026(2) 0.0131(19) 0.0017(17) 0.0031(16) -0.0009(19)
N1 0.0151(18) 0.0213(19) 0.0138(16) -0.0016(14) 0.0016(13) 0.0002(15)
P1 0.0195(6) 0.0206(6) 0.0203(5) 0.0014(5) 0.0009(4) 0.0025(5)
Au2 0.02062(9) 0.02103(9) 0.01878(8) -0.00264(7) 0.00004(6) -0.00396(7)
O2 0.039(2) 0.0248(19) 0.0308(19) 0.0017(15) -0.0070(16) -0.0070(16)
S2 0.0283(7) 0.0309(7) 0.0194(5) 0.0009(5) -0.0017(5) -0.0002(5)
F2 0.048(2) 0.040(2) 0.053(2) 0.0159(17) 0.0219(17) 0.0101(16)
C2 0.021(2) 0.028(3) 0.019(2) -0.0008(19) 0.0051(18) 0.001(2)
N2 0.021(2) 0.0174(19) 0.0189(18) -0.0003(15) 0.0010(15) -0.0027(15)
P2 0.0178(6) 0.0202(6) 0.0203(5) -0.0024(5) -0.0013(4) -0.0013(5)
F4 0.038(2) 0.059(2) 0.057(2) -0.0172(19) -0.0171(17) 0.0030(18)
O4 0.059(3) 0.055(3) 0.0189(18) -0.0030(18) -0.0045(18) -0.004(2)
C4 0.026(2) 0.019(2) 0.017(2) 0.0022(18) 0.0009(17) 0.0042(19)
C3 0.020(2) 0.023(2) 0.024(2) -0.0004(19) 0.0000(18) 0.0030(19)
F3 0.046(2) 0.0384(19) 0.057(2) 0.0118(17) -0.0260(17) -0.0047(16)
O3 0.056(3) 0.054(3) 0.0185(17) -0.0029(17) 0.0091(17) -0.018(2)
F6 0.051(2) 0.046(2) 0.087(3) -0.010(2) -0.009(2) 0.0250(19)
O6 0.038(2) 0.046(2) 0.0242(18) 0.0047(17) -0.0009(16) -0.0094(18)
C6 0.026(3) 0.050(4) 0.050(3) 0.013(3) 0.008(2) 0.023(3)
C5 0.015(2) 0.014(2) 0.0177(19) -0.0008(16) 0.0018(16) -0.0012(16)
F5 0.050(2) 0.073(3) 0.065(3) -0.006(2) 0.029(2) -0.011(2)
O5 0.040(2) 0.037(2) 0.038(2) 0.0027(18) -0.0062(18) 0.0109(18)
C7 0.048(4) 0.116(7) 0.082(6) 0.028(5) 0.026(4) 0.050(5)
C8 0.061(5) 0.042(4) 0.177(9) 0.010(5) 0.013(6) 0.030(4)
C29 0.038(3) 0.032(3) 0.039(3) 0.005(2) 0.012(2) 0.003(2)
C28 0.023(3) 0.048(3) 0.028(3) 0.010(2) 0.004(2) 0.004(2)
C27 0.028(3) 0.050(4) 0.025(2) -0.003(2) -0.003(2) -0.007(3)
C26 0.027(3) 0.028(3) 0.028(2) -0.004(2) 0.001(2) -0.008(2)
C25 0.016(2) 0.029(3) 0.022(2) 0.0022(19) 0.0030(17) -0.0023(19)
C24 0.032(3) 0.031(3) 0.035(3) 0.003(2) 0.000(2) 0.002(2)
C23 0.033(3) 0.044(3) 0.037(3) 0.002(3) -0.009(2) 0.013(3)
C22 0.030(3) 0.039(3) 0.047(3) -0.012(3) -0.010(3) 0.013(3)
C9 0.044(4) 0.119(7) 0.067(5) 0.002(5) -0.013(4) 0.032(4)
C30 0.031(3) 0.029(3) 0.029(3) -0.003(2) 0.006(2) 0.000(2)
C31 0.023(2) 0.018(2) 0.023(2) -0.0024(18) 0.0004(18) 0.0021(19)
C32 0.022(3) 0.031(3) 0.045(3) -0.011(2) -0.003(2) 0.002(2)
C33 0.041(3) 0.042(3) 0.040(3) -0.024(3) -0.007(3) 0.000(3)
C34 0.042(3) 0.028(3) 0.036(3) -0.010(2) 0.011(2) 0.008(2)
C35 0.030(3) 0.039(3) 0.035(3) -0.002(2) 0.005(2) 0.011(2)
C36 0.022(3) 0.036(3) 0.028(2) -0.004(2) 0.003(2) 0.002(2)
C37 0.020(2) 0.021(2) 0.024(2) 0.0009(18) 0.0022(18) 0.0010(18)
C38 0.023(3) 0.026(3) 0.035(3) 0.003(2) -0.002(2) 0.002(2)
C39 0.028(3) 0.031(3) 0.038(3) 0.002(2) 0.005(2) -0.001(2)
C40 0.036(3) 0.020(2) 0.026(2) 0.001(2) 0.004(2) -0.005(2)
C41 0.033(3) 0.024(3) 0.026(2) 0.005(2) 0.002(2) 0.004(2)
C42 0.024(3) 0.030(3) 0.024(2) 0.002(2) 0.0017(19) -0.001(2)
C43 0.021(2) 0.027(3) 0.020(2) 0.0047(19) 0.0031(18) 0.001(2)
C44 0.026(3) 0.040(3) 0.032(3) -0.002(2) 0.001(2) 0.006(2)
C45 0.026(3) 0.054(4) 0.045(3) 0.000(3) 0.002(2) 0.013(3)
C46 0.022(3) 0.077(5) 0.050(4) -0.003(4) -0.005(3) -0.004(3)
C47 0.030(3) 0.047(4) 0.047(3) -0.007(3) -0.003(3) -0.012(3)
C48 0.026(3) 0.034(3) 0.030(3) 0.002(2) 0.003(2) -0.001(2)
C49 0.034(3) 0.026(3) 0.027(2) 0.009(2) -0.003(2) -0.003(2)
C50 0.034(3) 0.043(3) 0.041(3) -0.007(3) 0.008(3) 0.001(3)
C00S 0.020(2) 0.023(2) 0.020(2) -0.0020(18) 0.0010(17) 0.0015(19)
C10 0.021(2) 0.013(2) 0.0130(18) -0.0003(16) 0.0029(16) -0.0005(17)
C11 0.022(2) 0.020(2) 0.0134(19) -0.0009(17) 0.0009(16) -0.0023(18)
C12 0.017(2) 0.018(2) 0.021(2) 0.0014(17) 0.0020(17) -0.0015(17)
C13 0.024(2) 0.025(2) 0.021(2) -0.0043(19) 0.0115(18) -0.006(2)
C14 0.030(3) 0.025(3) 0.015(2) -0.0032(18) 0.0018(18) -0.008(2)
C15 0.018(2) 0.031(3) 0.026(2) 0.003(2) 0.0045(18) -0.005(2)
C16 0.020(3) 0.054(4) 0.046(3) 0.017(3) -0.004(2) 0.000(3)
C19 0.020(2) 0.018(2) 0.025(2) -0.0066(19) -0.0025(18) 0.0013(18)
C17 0.024(3) 0.044(3) 0.038(3) 0.000(3) 0.014(2) -0.006(2)
C18 0.035(3) 0.045(4) 0.046(3) -0.006(3) 0.012(3) -0.014(3)
C01H 0.025(3) 0.027(3) 0.023(2) 0.001(2) -0.0025(19) 0.001(2)
C01I 0.028(3) 0.037(3) 0.023(2) 0.007(2) -0.001(2) -0.003(2)
C01S 0.052(4) 0.028(3) 0.024(2) 0.003(2) 0.001(2) 0.005(3)
C01Y 0.035(3) 0.039(3) 0.023(2) -0.006(2) 0.000(2) -0.002(2)
C01Z 0.060(4) 0.030(3) 0.026(3) -0.004(2) 0.001(3) 0.003(3)
C20 0.025(3) 0.035(3) 0.038(3) 0.005(2) -0.002(2) -0.002(2)
C21 0.020(3) 0.048(4) 0.051(4) -0.003(3) -0.004(2) 0.001(2)

loop_
_atom_type_symbol
_atom_type_description
_atom_type_scat_dispersion_real
_atom_type_scat_dispersion_imag
_atom_type_scat_source
C C 0.0033 0.0016 'International Tables Vol C Tables 4.2.6.8 and 6.1.1.4'
H H 0.0000 0.0000 'International Tables Vol C Tables 4.2.6.8 and 6.1.1.4'
Au Au -2.0133 8.8022 'International Tables Vol C Tables 4.2.6.8 and 6.1.1.4'
F F 0.0171 0.0103 'International Tables Vol C Tables 4.2.6.8 and 6.1.1.4'
N N 0.0061 0.0033 'International Tables Vol C Tables 4.2.6.8 and 6.1.1.4'
O O 0.0106 0.0060 'International Tables Vol C Tables 4.2.6.8 and 6.1.1.4'
P P 0.1023 0.0942 'International Tables Vol C Tables 4.2.6.8 and 6.1.1.4'
S S 0.1246 0.1234 'International Tables Vol C Tables 4.2.6.8 and 6.1.1.4'

loop_
_geom_angle_atom_site_label_1
_geom_angle_atom_site_label_2
_geom_angle_atom_site_label_3
_geom_angle
_geom_angle_site_symmetry_1
_geom_angle_site_symmetry_3
_geom_angle_publ_flag
N1 Au1 P1 171.66(10) . . ?
O3 S1 O1 115.0(2) . . ?
O3 S1 O2 115.2(2) . . ?
O1 S1 O2 114.6(2) . . ?
O3 S1 C49 102.9(2) . . ?
O1 S1 C49 103.5(2) . . ?
O2 S1 C49 103.2(2) . . ?
N1 C1 C2 122.3(4) . . ?
N1 C1 H01P 118.9 . . ?
C2 C1 H01P 118.9 . . ?
C1 N1 C5 118.5(4) . . ?
C1 N1 Au1 119.0(3) . . ?
C5 N1 Au1 121.0(3) . . ?
C37 P1 C43 109.3(2) . . ?
C37 P1 C00S 105.3(2) . . ?
C43 P1 C00S 104.1(2) . . ?
C37 P1 Au1 112.02(16) . . ?
C43 P1 Au1 114.84(17) . . ?
C00S P1 Au1 110.62(16) . . ?
N2 Au2 P2 165.90(11) . . ?
O6 S2 O4 115.6(2) . . ?
O6 S2 O5 113.9(2) . . ?
O4 S2 O5 115.8(2) . . ?
O6 S2 C50 102.4(3) . . ?
O4 S2 C50 104.0(3) . . ?
O5 S2 C50 102.5(3) . . ?
C1 C2 C3 120.8(4) . . ?
C1 C2 H2 119.6 . . ?
C3 C2 H2 119.6 . . ?
C14 N2 C10 118.0(4) . . ?
C14 N2 Au2 119.2(3) . . ?
C10 N2 Au2 119.1(3) . . ?
C25 P2 C19 106.6(2) . . ?
C25 P2 C31 105.3(2) . . ?
C19 P2 C31 104.7(2) . . ?
C25 P2 Au2 110.63(16) . . ?
C19 P2 Au2 117.67(16) . . ?
C31 P2 Au2 111.06(16) . . ?
C5 C4 C3 120.9(4) . . ?
C5 C4 H4 119.6 . . ?
C3 C4 H4 119.6 . . ?
C2 C3 C4 116.0(4) . . ?
C2 C3 C6 123.5(4) . . ?
C4 C3 C6 120.6(4) . . ?
C7 C6 C3 112.6(5) . . ?
C7 C6 C9 107.4(6) . . ?
C3 C6 C9 109.8(5) . . ?
C7 C6 C8 111.2(7) . . ?
C3 C6 C8 108.1(5) . . ?
C9 C6 C8 107.6(6) . . ?
N1 C5 C4 121.5(4) . . ?
N1 C5 C10 118.1(4) . . ?
C4 C5 C10 120.4(4) . . ?
C6 C7 H02D 109.5 . . ?
C6 C7 H02E 109.5 . . ?
H02D C7 H02E 109.5 . . ?
C6 C7 H02F 109.5 . . ?
H02D C7 H02F 109.5 . . ?
H02E C7 H02F 109.5 . . ?
C6 C8 H02A 109.5 . . ?
C6 C8 H02B 109.5 . . ?
H02A C8 H02B 109.5 . . ?
C6 C8 H02C 109.5 . . ?
H02A C8 H02C 109.5 . . ?
H02B C8 H02C 109.5 . . ?
C28 C29 C30 119.3(5) . . ?
C28 C29 H01Q 120.3 . . ?
C30 C29 H01Q 120.3 . . ?
C27 C28 C29 121.0(5) . . ?
C27 C28 H28 119.5 . . ?
C29 C28 H28 119.5 . . ?
C28 C27 C26 119.5(5) . . ?
C28 C27 H01E 120.2 . . ?
C26 C27 H01E 120.2 . . ?
C27 C26 C25 120.0(5) . . ?
C27 C26 H01D 120.0 . . ?
C25 C26 H01D 120.0 . . ?
C30 C25 C26 119.0(4) . . ?
C30 C25 P2 123.1(4) . . ?
C26 C25 P2 117.9(4) . . ?
C19 C24 C23 120.4(5) . . ?
C19 C24 H24 119.8 . . ?
C23 C24 H24 119.8 . . ?
C22 C23 C24 119.2(5) . . ?
C22 C23 H23 120.4 . . ?
C24 C23 H23 120.4 . . ?
C21 C22 C23 121.4(5) . . ?
C21 C22 H01T 119.3 . . ?
C23 C22 H01T 119.3 . . ?
C6 C9 H02G 109.5 . . ?
C6 C9 H02H 109.5 . . ?
H02G C9 H02H 109.5 . . ?
C6 C9 H02I 109.5 . . ?
H02G C9 H02I 109.5 . . ?
H02H C9 H02I 109.5 . . ?
C25 C30 C29 121.2(5) . . ?
C25 C30 H30 119.4 . . ?
C29 C30 H30 119.4 . . ?
C32 C31 C36 119.3(4) . . ?
C32 C31 P2 122.7(4) . . ?
C36 C31 P2 118.1(4) . . ?
C31 C32 C33 120.2(5) . . ?
C31 C32 H32 119.9 . . ?
C33 C32 H32 119.9 . . ?
C34 C33 C32 120.5(5) . . ?
C34 C33 H33 119.7 . . ?
C32 C33 H33 119.7 . . ?
C33 C34 C35 119.7(5) . . ?
C33 C34 H01W 120.2 . . ?
C35 C34 H01W 120.2 . . ?
C34 C35 C36 119.6(5) . . ?
C34 C35 H35 120.2 . . ?
C36 C35 H35 120.2 . . ?
C31 C36 C35 120.7(5) . . ?
C31 C36 H36 119.6 . . ?
C35 C36 H36 119.6 . . ?
C42 C37 C38 119.4(4) . . ?
C42 C37 P1 122.9(4) . . ?
C38 C37 P1 117.7(4) . . ?
C39 C38 C37 120.4(5) . . ?
C39 C38 H01R 119.8 . . ?
C37 C38 H01R 119.8 . . ?
C40 C39 C38 120.0(5) . . ?
C40 C39 H39 120.0 . . ?
C38 C39 H39 120.0 . . ?
C41 C40 C39 120.1(5) . . ?
C41 C40 H01M 119.9 . . ?
C39 C40 H01M 119.9 . . ?
C40 C41 C42 120.4(5) . . ?
C40 C41 H01N 119.8 . . ?
C42 C41 H01N 119.8 . . ?
C37 C42 C41 119.7(5) . . ?
C37 C42 H01S 120.1 . . ?
C41 C42 H01S 120.1 . . ?
C48 C43 C44 119.8(5) . . ?
C48 C43 P1 119.4(4) . . ?
C44 C43 P1 120.9(4) . . ?
C45 C44 C43 119.2(5) . . ?
C45 C44 H44 120.4 . . ?
C43 C44 H44 120.4 . . ?
C46 C45 C44 120.0(6) . . ?
C46 C45 H45 120.0 . . ?
C44 C45 H45 120.0 . . ?
C47 C46 C45 120.8(6) . . ?
C47 C46 H01I 119.6 . . ?
C45 C46 H01I 119.6 . . ?
C46 C47 C48 120.0(6) . . ?
C46 C47 H01V 120.0 . . ?
C48 C47 H01V 120.0 . . ?
C47 C48 C43 120.2(5) . . ?
C47 C48 H48 119.9 . . ?
C43 C48 H48 119.9 . . ?
F2 C49 F3 108.0(4) . . ?
F2 C49 F1 106.9(4) . . ?
F3 C49 F1 106.8(4) . . ?
F2 C49 S1 112.5(3) . . ?
F3 C49 S1 111.4(4) . . ?
F1 C49 S1 110.9(4) . . ?
F6 C50 F5 107.6(5) . . ?
F6 C50 F4 107.2(5) . . ?
F5 C50 F4 106.4(5) . . ?
F6 C50 S2 112.0(4) . . ?
F5 C50 S2 112.2(4) . . ?
F4 C50 S2 111.1(4) . . ?
C01S C00S C01H 120.1(4) . . ?
C01S C00S P1 121.8(4) . . ?
C01H C00S P1 117.9(4) . . ?
N2 C10 C11 121.9(4) . . ?
N2 C10 C5 117.3(4) . . ?
C11 C10 C5 120.8(4) . . ?
C10 C11 C12 120.5(4) . . ?
C10 C11 H11 119.8 . . ?
C12 C11 H11 119.8 . . ?
C13 C12 C11 116.4(4) . . ?
C13 C12 C15 123.3(4) . . ?
C11 C12 C15 120.3(4) . . ?
C14 C13 C12 120.4(4) . . ?
C14 C13 H01O 119.8 . . ?
C12 C13 H01O 119.8 . . ?
N2 C14 C13 122.7(4) . . ?
N2 C14 H01J 118.6 . . ?
C13 C14 H01J 118.6 . . ?
C18 C15 C12 109.4(4) . . ?
C18 C15 C17 109.9(4) . . ?
C12 C15 C17 112.1(4) . . ?
C18 C15 C16 109.4(5) . . ?
C12 C15 C16 107.8(4) . . ?
C17 C15 C16 108.2(4) . . ?
C15 C16 H01A 109.5 . . ?
C15 C16 H01B 109.5 . . ?
H01A C16 H01B 109.5 . . ?
C15 C16 H01C 109.5 . . ?
H01A C16 H01C 109.5 . . ?
H01B C16 H01C 109.5 . . ?
C24 C19 C20 119.9(5) . . ?
C24 C19 P2 118.3(4) . . ?
C20 C19 P2 121.6(4) . . ?
C15 C17 H01F 109.5 . . ?
C15 C17 H01G 109.5 . . ?
H01F C17 H01G 109.5 . . ?
C15 C17 H01H 109.5 . . ?
H01F C17 H01H 109.5 . . ?
H01G C17 H01H 109.5 . . ?
C15 C18 H01X 109.5 . . ?
C15 C18 H01Y 109.5 . . ?
H01X C18 H01Y 109.5 . . ?
C15 C18 H 109.5 . . ?
H01X C18 H 109.5 . . ?
H01Y C18 H 109.5 . . ?
C00S C01H C01I 119.9(5) . . ?
C00S C01H H01K 120.1 . . ?
C01I C01H H01K 120.1 . . ?
C01Y C01I C01H 120.7(5) . . ?
C01Y C01I H01L 119.7 . . ?
C01H C01I H01L 119.7 . . ?
C01Z C01S C00S 120.3(5) . . ?
C01Z C01S H01U 119.8 . . ?
C00S C01S H01U 119.8 . . ?
C01I C01Y C01Z 118.9(5) . . ?
C01I C01Y H01 120.6 . . ?
C01Z C01Y H01 120.6 . . ?
C01S C01Z C01Y 120.1(5) . . ?
C01S C01Z H1 119.9 . . ?
C01Y C01Z H1 119.9 . . ?
C19 C20 C21 119.8(5) . . ?
C19 C20 H20 120.1 . . ?
C21 C20 H20 120.1 . . ?
C22 C21 C20 119.2(6) . . ?
C22 C21 H01Z 120.4 . . ?
C20 C21 H01Z 120.4 . . ?

loop_
_geom_bond_atom_site_label_1
_geom_bond_atom_site_label_2
_geom_bond_distance
_geom_bond_site_symmetry_2
_geom_bond_publ_flag
Au1 N1 2.089(4) . ?
Au1 P1 2.2349(13) . ?
O1 S1 1.439(3) . ?
S1 O3 1.427(4) . ?
S1 O2 1.449(4) . ?
S1 C49 1.825(6) . ?
F1 C49 1.347(6) . ?
C1 N1 1.345(5) . ?
C1 C2 1.377(6) . ?
C1 H01P 0.9500 . ?
N1 C5 1.348(5) . ?
P1 C37 1.805(5) . ?
P1 C43 1.809(5) . ?
P1 C00S 1.821(5) . ?
Au2 N2 2.098(4) . ?
Au2 P2 2.2224(12) . ?
S2 O6 1.430(4) . ?
S2 O4 1.436(4) . ?
S2 O5 1.439(4) . ?
S2 C50 1.820(6) . ?
F2 C49 1.327(6) . ?
C2 C3 1.397(6) . ?
C2 H2 0.9500 . ?
N2 C14 1.340(6) . ?
N2 C10 1.352(5) . ?
P2 C25 1.810(5) . ?
P2 C19 1.812(5) . ?
P2 C31 1.819(5) . ?
F4 C50 1.347(6) . ?
C4 C5 1.387(6) . ?
C4 C3 1.400(6) . ?
C4 H4 0.9500 . ?
C3 C6 1.519(7) . ?
F3 C49 1.331(6) . ?
F6 C50 1.327(7) . ?
C6 C7 1.502(9) . ?
C6 C9 1.524(9) . ?
C6 C8 1.528(10) . ?
C5 C10 1.488(6) . ?
F5 C50 1.332(7) . ?
C7 H02D 0.9800 . ?
C7 H02E 0.9800 . ?
C7 H02F 0.9800 . ?
C8 H02A 0.9800 . ?
C8 H02B 0.9800 . ?
C8 H02C 0.9800 . ?
C29 C28 1.380(8) . ?
C29 C30 1.385(7) . ?
C29 H01Q 0.9500 . ?
C28 C27 1.378(8) . ?
C28 H28 0.9500 . ?
C27 C26 1.389(7) . ?
C27 H01E 0.9500 . ?
C26 C25 1.409(6) . ?
C26 H01D 0.9500 . ?
C25 C30 1.372(7) . ?
C24 C19 1.377(7) . ?
C24 C23 1.389(7) . ?
C24 H24 0.9500 . ?
C23 C22 1.380(8) . ?
C23 H23 0.9500 . ?
C22 C21 1.367(8) . ?
C22 H01T 0.9500 . ?
C9 H02G 0.9800 . ?
C9 H02H 0.9800 . ?
C9 H02I 0.9800 . ?
C30 H30 0.9500 . ?
C31 C32 1.380(7) . ?
C31 C36 1.387(7) . ?
C32 C33 1.390(7) . ?
C32 H32 0.9500 . ?
C33 C34 1.383(8) . ?
C33 H33 0.9500 . ?
C34 C35 1.384(8) . ?
C34 H01W 0.9500 . ?
C35 C36 1.393(7) . ?
C35 H35 0.9500 . ?
C36 H36 0.9500 . ?
C37 C42 1.388(6) . ?
C37 C38 1.396(7) . ?
C38 C39 1.382(7) . ?
C38 H01R 0.9500 . ?
C39 C40 1.381(7) . ?
C39 H39 0.9500 . ?
C40 C41 1.377(7) . ?
C40 H01M 0.9500 . ?
C41 C42 1.393(7) . ?
C41 H01N 0.9500 . ?
C42 H01S 0.9500 . ?
C43 C48 1.390(7) . ?
C43 C44 1.398(7) . ?
C44 C45 1.392(8) . ?
C44 H44 0.9500 . ?
C45 C46 1.386(9) . ?
C45 H45 0.9500 . ?
C46 C47 1.364(9) . ?
C46 H01I 0.9500 . ?
C47 C48 1.387(7) . ?
C47 H01V 0.9500 . ?
C48 H48 0.9500 . ?
C00S C01S 1.381(7) . ?
C00S C01H 1.383(6) . ?
C10 C11 1.381(6) . ?
C11 C12 1.396(6) . ?
C11 H11 0.9500 . ?
C12 C13 1.394(6) . ?
C12 C15 1.520(6) . ?
C13 C14 1.374(6) . ?
C13 H01O 0.9500 . ?
C14 H01J 0.9500 . ?
C15 C18 1.517(8) . ?
C15 C17 1.541(6) . ?
C15 C16 1.550(7) . ?
C16 H01A 0.9800 . ?
C16 H01B 0.9800 . ?
C16 H01C 0.9800 . ?
C19 C20 1.386(7) . ?
C17 H01F 0.9800 . ?
C17 H01G 0.9800 . ?
C17 H01H 0.9800 . ?
C18 H01X 0.9800 . ?
C18 H01Y 0.9800 . ?
C18 H 0.9800 . ?
C01H C01I 1.389(6) . ?
C01H H01K 0.9500 . ?
C01I C01Y 1.383(7) . ?
C01I H01L 0.9500 . ?
C01S C01Z 1.380(7) . ?
C01S H01U 0.9500 . ?
C01Y C01Z 1.406(7) . ?
C01Y H01 0.9500 . ?
C01Z H1 0.9500 . ?
C20 C21 1.405(7) . ?
C20 H20 0.9500 . ?
C21 H01Z 0.9500 . ?
